data_4302750
loop_
_publ_author_name
'Zhaoqing Xu'
'Ming-Dong Zhou'
'Markus Drees'
'Hugh Chaffey-Millar'
'Eberhardt Herdtweck'
'Wolfgang A. Herrmann'
'Fritz E. K\"uhn'

_publ_contact_author_address
;
       Department Chemie,
       Lehrstuhl f\"ur Anorganische Chemie,
       Technische Universit\"at M\"unchen,
       Lichtenbergstrasse 4,
       D-85747 Garching bei M\"unchen,
       Germany.
;
_publ_contact_author_email eberhardt.herdtweck@ch.tum.de
_publ_contact_author_fax '+49(0)89 289 13473'
_publ_contact_author_name
;
       Dr. Eberhardt Herdtweck
;
_publ_contact_author_phone '+49(0)89 289 13143'
_publ_section_title
;
Mono- and Bis- Methyltrioxorhenium(VII) Complexes with Salen Ligands:
Synthesis, Properties, Applications
;
_journal_name_full 'Inorganic Chemistry'
_journal_page_first 6812
_journal_page_last 6822
_journal_paper_doi 10.1021/ic900761u
_journal_volume 48
_journal_year 2009
_chemical_formula_moiety 'C22 H26 Br2 N2 O8 Re2'
_chemical_formula_sum 'C22 H26 Br2 N2 O8 Re2'
_chemical_formula_weight 978.67
_chemical_name_systematic ?
_space_group_IT_number 15
_symmetry_cell_setting monoclinic
_symmetry_Int_Tables_number 15
_symmetry_space_group_name_Hall '-C 2yc'
_symmetry_space_group_name_H-M 'C 1 2/c 1'
_atom_sites_solution_hydrogens geom
_atom_sites_solution_primary direct
_atom_sites_solution_secondary difmap
_cell_angle_alpha 90
_cell_angle_beta 116.257(3)
_cell_angle_gamma 90
_cell_formula_units_Z 8
_cell_length_a 27.6278(13)
_cell_length_b 8.7700(2)
_cell_length_c 24.9535(12)
_cell_measurement_reflns_used 28669
_cell_measurement_temperature 173(1)
_cell_measurement_theta_max 27.24
_cell_measurement_theta_min 2.47
_cell_volume 5422.3(4)
_computing_cell_refinement 'X-AREA (Stoe, 2004)'
_computing_data_collection 'X-AREA (Stoe, 2004)'
_computing_data_reduction 'X-AREA (Stoe, 2004)'
_computing_molecular_graphics 'PLATON (Spek, 2007)'
_computing_publication_material 'PLATON (Spek, 2007)'
_computing_structure_refinement 'SHELXL-97 (Sheldrick, 1998)'
_computing_structure_solution 'SIR92 (Altomare, 1994)'
_diffrn_ambient_temperature 173(1)
_diffrn_detector 'image plate'
_diffrn_detector_area_resol_mean 6.67
_diffrn_measured_fraction_theta_full 0.994
_diffrn_measured_fraction_theta_max 0.994
_diffrn_measurement_device 'two-circle diffractometer'
_diffrn_measurement_device_type 'IPDS 2T (Stoe)'
_diffrn_measurement_method 'omega-rotation/oscillation '
_diffrn_radiation_monochromator graphite
_diffrn_radiation_source 'NONIUS FR 591 rotating anode'
_diffrn_radiation_type 'Mo K\a'
_diffrn_radiation_wavelength 0.71073
_diffrn_reflns_av_R_equivalents 0.059
_diffrn_reflns_av_sigmaI/netI 0.0248
_diffrn_reflns_limit_h_max 33
_diffrn_reflns_limit_h_min -33
_diffrn_reflns_limit_k_max 10
_diffrn_reflns_limit_k_min -10
_diffrn_reflns_limit_l_max 29
_diffrn_reflns_limit_l_min -29
_diffrn_reflns_number 34454
_diffrn_reflns_theta_full 25.25
_diffrn_reflns_theta_max 25.25
_diffrn_reflns_theta_min 4.69
_diffrn_standards_decay_% 0
_exptl_absorpt_coefficient_mu 11.916
_exptl_absorpt_correction_T_max 0.5746
_exptl_absorpt_correction_T_min 0.0364
_exptl_absorpt_correction_type numerical
_exptl_absorpt_process_details
;
 Numerical absorption correction after crystal shape optimization
 source: (Stoe, 2004)
;
_exptl_crystal_colour yellow
_exptl_crystal_density_diffrn 2.398
_exptl_crystal_density_meas ?
_exptl_crystal_density_method none
_exptl_crystal_description fragment
_exptl_crystal_F_000 3648
_exptl_crystal_size_max 0.55
_exptl_crystal_size_mid 0.30
_exptl_crystal_size_min 0.05
_refine_diff_density_max 0.872
_refine_diff_density_min -0.846
_refine_diff_density_rms 0.113
_refine_ls_extinction_method none
_refine_ls_goodness_of_fit_ref 0.922
_refine_ls_hydrogen_treatment constr
_refine_ls_matrix_type full
_refine_ls_number_parameters 327
_refine_ls_number_reflns 4893
_refine_ls_number_restraints 0
_refine_ls_restrained_S_all 0.922
_refine_ls_R_factor_all 0.0272
_refine_ls_R_factor_gt 0.0189
_refine_ls_shift/su_max 0.001
_refine_ls_shift/su_mean 0.000
_refine_ls_structure_factor_coef Fsqd
_refine_ls_weighting_details 'calc w=1/[\s^2^(Fo^2^)+(0.0261P)^2^+0.0000P] where P=(Fo^2^+2Fc^2^)/3'
_refine_ls_weighting_scheme calc
_refine_ls_wR_factor_gt 0.0406
_refine_ls_wR_factor_ref 0.0418
_reflns_number_gt 4148
_reflns_number_total 4893
_reflns_threshold_expression I>2\s(I)
_cod_data_source_file ic900761u_si_002_3.cif
_cod_data_source_block Compound_7
_cod_depositor_comments
;
The following automatic conversions were performed:
'_symmetry_cell_setting' value 'Monoclinic' changed to 'monoclinic'
according to '/home/saulius/struct/CIF-dictionaries/cif_core.dic'
dictionary named 'cif_core.dic' version 2.4.1 from 2010-06-29.

Automatic conversion script
Id: cif_fix_enum 1527 2010-12-29 10:47:43Z saulius 

The following automatic conversions were performed:

'_exptl_crystal_density_meas' value 'none' was changed to '?' - the
value is perceived as not measured.

Automatic conversion script
Id: cif_fix_values 3008 2015-01-20 13:52:24Z robertas 
;
_cod_original_sg_symbol_H-M 'C 2/c'
_cod_database_code 4302750

loop_
_symmetry_equiv_pos_site_id
_symmetry_equiv_pos_as_xyz
1 x,y,z
2 -x,y,1/2-z
3 -x,-y,-z
4 x,-y,1/2+z
5 1/2+x,1/2+y,z
6 1/2-x,1/2+y,1/2-z
7 1/2-x,1/2-y,-z
8 1/2+x,1/2-y,1/2+z

loop_
_atom_site_aniso_label
_atom_site_aniso_U_11
_atom_site_aniso_U_22
_atom_site_aniso_U_33
_atom_site_aniso_U_23
_atom_site_aniso_U_13
_atom_site_aniso_U_12
Re1 0.0221(1) 0.0227(1) 0.0187(1) -0.0035(1) 0.0067(1) -0.0043(1)
Re2 0.0210(1) 0.0207(1) 0.0139(1) -0.0007(1) 0.0043(1) -0.0050(1)
Br1 0.0158(2) 0.1018(5) 0.0217(2) -0.0058(3) 0.0079(2) 0.0006(3)
Br2 0.0214(2) 0.0400(2) 0.0150(2) 0.0004(2) 0.0031(2) -0.0021(2)
O1 0.0382(19) 0.0281(16) 0.0382(19) -0.0093(15) 0.0247(16) -0.0066(14)
O2 0.0181(15) 0.0290(16) 0.0371(19) -0.0042(14) 0.0088(14) -0.0051(13)
O3 0.042(2) 0.068(3) 0.0250(19) 0.0043(18) -0.0041(16) -0.0022(19)
O4 0.0182(15) 0.0428(18) 0.0191(15) -0.0044(14) 0.0088(12) -0.0063(13)
O5 0.0363(18) 0.0292(16) 0.0176(16) 0.0012(13) 0.0074(14) -0.0067(14)
O6 0.0261(16) 0.0241(15) 0.0275(17) -0.0019(13) 0.0055(13) -0.0051(13)
O7 0.0312(18) 0.0355(17) 0.0234(17) 0.0020(14) 0.0054(14) -0.0070(14)
O8 0.0266(16) 0.0218(14) 0.0170(15) -0.0007(12) 0.0035(12) -0.0095(12)
N1 0.0174(17) 0.0208(16) 0.0146(17) -0.0011(14) 0.0064(14) -0.0017(14)
N2 0.0192(18) 0.0195(16) 0.0189(18) -0.0006(14) 0.0100(15) -0.0027(14)
C1 0.042(3) 0.026(2) 0.056(3) 0.006(2) 0.027(3) -0.003(2)
C2 0.031(3) 0.045(3) 0.029(3) -0.003(2) 0.019(2) -0.005(2)
C3 0.019(2) 0.026(2) 0.020(2) 0.0015(17) 0.0100(17) -0.0031(17)
C4 0.023(2) 0.035(2) 0.022(2) -0.007(2) 0.0131(18) -0.0051(19)
C5 0.021(2) 0.036(2) 0.022(2) -0.0012(19) 0.0137(18) 0.0029(19)
C6 0.014(2) 0.040(2) 0.019(2) 0.004(2) 0.0064(17) 0.0025(19)
C7 0.017(2) 0.041(2) 0.017(2) -0.0022(19) 0.0049(17) -0.0025(19)
C8 0.016(2) 0.027(2) 0.015(2) 0.0007(17) 0.0069(16) 0.0020(17)
C9 0.020(2) 0.027(2) 0.018(2) -0.0015(17) 0.0093(17) -0.0009(17)
C10 0.0163(19) 0.0214(19) 0.0135(19) -0.0015(16) 0.0082(16) -0.0015(16)
C11 0.023(2) 0.025(2) 0.023(2) 0.0101(19) 0.0096(18) 0.0039(18)
C12 0.031(2) 0.037(2) 0.022(2) 0.008(2) 0.017(2) 0.005(2)
C13 0.028(2) 0.045(3) 0.026(2) 0.006(2) 0.020(2) 0.002(2)
C14 0.017(2) 0.031(2) 0.025(2) 0.0010(19) 0.0109(18) 0.0028(18)
C15 0.017(2) 0.0214(19) 0.017(2) 0.0014(17) 0.0071(16) -0.0023(17)
C16 0.0129(19) 0.0220(19) 0.021(2) -0.0054(17) 0.0066(16) -0.0012(16)
C17 0.018(2) 0.0205(19) 0.017(2) -0.0007(16) 0.0086(17) 0.0026(16)
C18 0.016(2) 0.0218(19) 0.023(2) -0.0058(17) 0.0066(17) -0.0030(16)
C19 0.017(2) 0.029(2) 0.0126(19) 0.0005(17) 0.0063(16) 0.0030(17)
C20 0.023(2) 0.024(2) 0.018(2) 0.0030(18) 0.0105(17) 0.0067(17)
C21 0.021(2) 0.0192(19) 0.022(2) -0.0004(17) 0.0113(17) -0.0008(16)
C22 0.0139(19) 0.0227(19) 0.015(2) -0.0050(16) 0.0026(16) -0.0011(16)

loop_
_atom_site_label
_atom_site_type_symbol
_atom_site_thermal_displace_type
_atom_site_fract_x
_atom_site_fract_y
_atom_site_fract_z
_atom_site_occupancy
_atom_site_U_iso_or_equiv
_atom_site_calc_flag
_atom_site_refinement_flags
Re1 Re Uani 0.10715(1) 0.47701(2) -0.03731(1) 1.000 0.0220(1) . .
Re2 Re Uani 0.18262(1) 1.11045(2) 0.14663(1) 1.000 0.0198(1) . .
Br1 Br Uani 0.41135(2) 0.55583(8) 0.17784(2) 1.000 0.0466(2) . .
Br2 Br Uani -0.04020(2) 0.89750(5) -0.16795(2) 1.000 0.0273(1) . .
O1 O Uani 0.14158(13) 0.3227(4) -0.04475(15) 1.000 0.0320(10) . .
O2 O Uani 0.06848(12) 0.4559(3) 0.00071(15) 1.000 0.0293(10) . .
O3 O Uani 0.06040(16) 0.5133(5) -0.10837(16) 1.000 0.0519(14) . .
O4 O Uani 0.16955(11) 0.4859(4) 0.05498(13) 1.000 0.0265(9) . .
O5 O Uani 0.18425(13) 0.9802(3) 0.19869(13) 1.000 0.0294(10) . .
O6 O Uani 0.13065(12) 1.2404(3) 0.11855(14) 1.000 0.0282(9) . .
O7 O Uani 0.23821(13) 1.2206(4) 0.18660(14) 1.000 0.0325(10) . .
O8 O Uani 0.12178(12) 0.9498(3) 0.09000(13) 1.000 0.0241(9) . .
N1 N Uani 0.17031(13) 0.5507(4) 0.15947(15) 1.000 0.0179(10) . .
N2 N Uani 0.07719(13) 0.7254(4) 0.11522(15) 1.000 0.0186(10) . .
C1 C Uani 0.1439(2) 0.6902(5) -0.0363(3) 1.000 0.0394(16) . .
C2 C Uani 0.2175(2) 1.0438(6) 0.0895(2) 1.000 0.0329(17) . .
C3 C Uani 0.22233(16) 0.5005(5) 0.08006(19) 1.000 0.0212(12) . .
C4 C Uani 0.25496(17) 0.4655(5) 0.0514(2) 1.000 0.0255(12) . .
C5 C Uani 0.31004(17) 0.4803(5) 0.08021(19) 1.000 0.0248(12) . .
C6 C Uani 0.33518(16) 0.5339(5) 0.13924(19) 1.000 0.0247(12) . .
C7 C Uani 0.30582(17) 0.5696(5) 0.16903(19) 1.000 0.0260(12) . .
C8 C Uani 0.24895(16) 0.5527(5) 0.14028(18) 1.000 0.0193(12) . .
C9 C Uani 0.22044(17) 0.5826(5) 0.17526(19) 1.000 0.0213(12) . .
C10 C Uani 0.14391(16) 0.5832(4) 0.19812(17) 1.000 0.0165(11) . .
C11 C Uani 0.15308(18) 0.4559(5) 0.2441(2) 1.000 0.0239(12) . .
C12 C Uani 0.12816(19) 0.5028(5) 0.2851(2) 1.000 0.0281(12) . .
C13 C Uani 0.06784(19) 0.5385(6) 0.2492(2) 1.000 0.0301(14) . .
C14 C Uani 0.05816(17) 0.6591(5) 0.2009(2) 1.000 0.0237(12) . .
C15 C Uani 0.08338(16) 0.6095(5) 0.16008(18) 1.000 0.0186(11) . .
C16 C Uani 0.04469(16) 0.7191(5) 0.05850(18) 1.000 0.0190(11) . .
C17 C Uani 0.04551(16) 0.8284(5) 0.01647(18) 1.000 0.0182(11) . .
C18 C Uani 0.00698(16) 0.8147(5) -0.04440(19) 1.000 0.0210(11) . .
C19 C Uani 0.00842(16) 0.9170(5) -0.08529(18) 1.000 0.0196(11) . .
C20 C Uani 0.04560(17) 1.0357(5) -0.06829(19) 1.000 0.0211(12) . .
C21 C Uani 0.08349(17) 1.0510(5) -0.00959(19) 1.000 0.0201(11) . .
C22 C Uani 0.08477(16) 0.9470(5) 0.03412(18) 1.000 0.0186(11) . .
H1 H Uiso 0.15130 0.50800 0.12440 1.000 0.0210 calc R
H2 H Uiso 0.09750 0.80730 0.12790 1.000 0.0220 calc R
H11 H Uiso 0.15700 0.73580 0.00350 1.000 0.0590 calc R
H12 H Uiso 0.11730 0.75830 -0.06590 1.000 0.0590 calc R
H13 H Uiso 0.17420 0.67490 -0.04610 1.000 0.0590 calc R
H17 H Uiso 0.32330 0.60590 0.20900 1.000 0.0310 calc R
H21 H Uiso 0.19480 0.96610 0.06140 1.000 0.0500 calc R
H22 H Uiso 0.25360 1.00180 0.11350 1.000 0.0500 calc R
H23 H Uiso 0.22020 1.13270 0.06720 1.000 0.0500 calc R
H41 H Uiso 0.23840 0.43100 0.01110 1.000 0.0300 calc R
H51 H Uiso 0.33120 0.45420 0.06020 1.000 0.0300 calc R
H91 H Uiso 0.24000 0.62980 0.21310 1.000 0.0260 calc R
H101 H Uiso 0.15980 0.67940 0.22050 1.000 0.0200 calc R
H111 H Uiso 0.13630 0.36000 0.22320 1.000 0.0280 calc R
H112 H Uiso 0.19230 0.43800 0.26790 1.000 0.0280 calc R
H116 H Uiso 0.01930 0.63820 0.04430 1.000 0.0230 calc R
H121 H Uiso 0.14710 0.59410 0.30820 1.000 0.0340 calc R
H122 H Uiso 0.13280 0.41940 0.31370 1.000 0.0340 calc R
H131 H Uiso 0.04830 0.44390 0.23000 1.000 0.0360 calc R
H132 H Uiso 0.05330 0.57580 0.27660 1.000 0.0360 calc R
H141 H Uiso 0.01890 0.67450 0.17680 1.000 0.0290 calc R
H142 H Uiso 0.07410 0.75740 0.22020 1.000 0.0290 calc R
H151 H Uiso 0.06620 0.51230 0.13950 1.000 0.0230 calc R
H181 H Uiso -0.01940 0.73600 -0.05660 1.000 0.0250 calc R
H201 H Uiso 0.04490 1.10690 -0.09730 1.000 0.0250 calc R
H211 H Uiso 0.10890 1.13210 0.00150 1.000 0.0240 calc R

loop_
_atom_type_symbol
_atom_type_description
_atom_type_scat_dispersion_real
_atom_type_scat_dispersion_imag
_atom_type_scat_source
Re Re -1.0185 7.2310 'International Tables Vol C Tables 4.2.6.8 and 6.1.1.4'
O O 0.0106 0.0060 'International Tables Vol C Tables 4.2.6.8 and 6.1.1.4'
N N 0.0061 0.0033 'International Tables Vol C Tables 4.2.6.8 and 6.1.1.4'
Br Br -0.2901 2.4595 'International Tables Vol C Tables 4.2.6.8 and 6.1.1.4'
H H 0.0000 0.0000 'International Tables Vol C Tables 4.2.6.8 and 6.1.1.4'
C C 0.0033 0.0016 'International Tables Vol C Tables 4.2.6.8 and 6.1.1.4'

loop_
_geom_angle_atom_site_label_1
_geom_angle_atom_site_label_2
_geom_angle_atom_site_label_3
_geom_angle
_geom_angle_site_symmetry_1
_geom_angle_site_symmetry_2
_geom_angle_site_symmetry_3
_geom_angle_publ_flag
O1 Re1 O2 118.97(15) . . . yes
O1 Re1 O3 103.73(19) . . . yes
O1 Re1 O4 85.71(15) . . . yes
O1 Re1 C1 114.3(2) . . . yes
O2 Re1 O3 103.0(2) . . . yes
O2 Re1 O4 79.39(14) . . . yes
O2 Re1 C1 119.85(19) . . . yes
O3 Re1 O4 167.11(17) . . . yes
O3 Re1 C1 89.2(2) . . . yes
O4 Re1 C1 78.8(2) . . . yes
O5 Re2 O6 119.14(17) . . . yes
O5 Re2 O7 102.61(15) . . . yes
O5 Re2 O8 79.28(13) . . . yes
O5 Re2 C2 117.19(18) . . . yes
O6 Re2 O7 103.61(16) . . . yes
O6 Re2 O8 84.17(13) . . . yes
O6 Re2 C2 116.95(17) . . . yes
O7 Re2 O8 169.36(15) . . . yes
O7 Re2 C2 89.42(19) . . . yes
O8 Re2 C2 80.51(17) . . . yes
Re1 O4 C3 134.2(3) . . . yes
Re2 O8 C22 135.9(3) . . . yes
C9 N1 C10 122.2(4) . . . yes
C15 N2 C16 126.4(4) . . . yes
C10 N1 H1 119.00 . . . no
C9 N1 H1 119.00 . . . no
C16 N2 H2 117.00 . . . no
C15 N2 H2 117.00 . . . no
O4 C3 C4 124.1(4) . . . yes
C4 C3 C8 117.2(4) . . . no
O4 C3 C8 118.7(4) . . . yes
C3 C4 C5 121.6(4) . . . no
C4 C5 C6 120.1(4) . . . no
C5 C6 C7 120.9(4) . . . no
Br1 C6 C5 119.3(4) . . . yes
Br1 C6 C7 119.7(3) . . . yes
C6 C7 C8 119.7(4) . . . no
C3 C8 C9 122.3(4) . . . no
C7 C8 C9 117.2(4) . . . no
C3 C8 C7 120.5(4) . . . no
N1 C9 C8 125.3(4) . . . yes
N1 C10 C11 112.5(3) . . . yes
N1 C10 C15 110.2(3) . . . yes
C11 C10 C15 110.2(4) . . . no
C10 C11 C12 109.3(4) . . . no
C11 C12 C13 111.1(4) . . . no
C12 C13 C14 111.5(4) . . . no
C13 C14 C15 110.8(4) . . . no
N2 C15 C10 107.7(4) . . . yes
N2 C15 C14 112.2(4) . . . yes
C10 C15 C14 108.9(3) . . . no
N2 C16 C17 122.9(4) . . . yes
C16 C17 C22 121.3(4) . . . no
C18 C17 C22 120.0(4) . . . no
C16 C17 C18 118.7(4) . . . no
C17 C18 C19 119.0(4) . . . no
Br2 C19 C18 120.5(3) . . . yes
Br2 C19 C20 118.0(3) . . . yes
C18 C19 C20 121.5(4) . . . no
C19 C20 C21 120.5(4) . . . no
C20 C21 C22 120.4(4) . . . no
O8 C22 C21 123.4(4) . . . yes
C17 C22 C21 118.6(4) . . . no
O8 C22 C17 118.0(4) . . . yes
Re1 C1 H11 109.00 . . . no
Re1 C1 H12 109.00 . . . no
Re1 C1 H13 109.00 . . . no
H11 C1 H12 109.00 . . . no
H11 C1 H13 110.00 . . . no
H12 C1 H13 109.00 . . . no
Re2 C2 H21 110.00 . . . no
Re2 C2 H22 110.00 . . . no
Re2 C2 H23 109.00 . . . no
H21 C2 H22 109.00 . . . no
H21 C2 H23 109.00 . . . no
H22 C2 H23 109.00 . . . no
C3 C4 H41 119.00 . . . no
C5 C4 H41 119.00 . . . no
C4 C5 H51 120.00 . . . no
C6 C5 H51 120.00 . . . no
C6 C7 H17 120.00 . . . no
C8 C7 H17 120.00 . . . no
N1 C9 H91 117.00 . . . no
C8 C9 H91 117.00 . . . no
N1 C10 H101 108.00 . . . no
C11 C10 H101 108.00 . . . no
C15 C10 H101 108.00 . . . no
C10 C11 H111 110.00 . . . no
C10 C11 H112 110.00 . . . no
C12 C11 H111 110.00 . . . no
C12 C11 H112 110.00 . . . no
H111 C11 H112 108.00 . . . no
C11 C12 H121 109.00 . . . no
C11 C12 H122 109.00 . . . no
C13 C12 H121 109.00 . . . no
C13 C12 H122 109.00 . . . no
H121 C12 H122 108.00 . . . no
C12 C13 H131 109.00 . . . no
C12 C13 H132 109.00 . . . no
C14 C13 H131 109.00 . . . no
C14 C13 H132 109.00 . . . no
H131 C13 H132 108.00 . . . no
C13 C14 H141 110.00 . . . no
C13 C14 H142 109.00 . . . no
C15 C14 H141 110.00 . . . no
C15 C14 H142 110.00 . . . no
H141 C14 H142 108.00 . . . no
N2 C15 H151 109.00 . . . no
C10 C15 H151 109.00 . . . no
C14 C15 H151 109.00 . . . no
N2 C16 H116 119.00 . . . no
C17 C16 H116 118.00 . . . no
C17 C18 H181 121.00 . . . no
C19 C18 H181 120.00 . . . no
C19 C20 H201 120.00 . . . no
C21 C20 H201 120.00 . . . no
C20 C21 H211 120.00 . . . no
C22 C21 H211 120.00 . . . no

loop_
_geom_bond_atom_site_label_1
_geom_bond_atom_site_label_2
_geom_bond_distance
_geom_bond_site_symmetry_1
_geom_bond_site_symmetry_2
_geom_bond_publ_flag
Re1 O1 1.711(4) . . yes
Re1 O2 1.724(4) . . yes
Re1 O3 1.699(4) . . yes
Re1 O4 2.184(3) . . yes
Re1 C1 2.122(5) . . yes
Re2 O5 1.715(3) . . yes
Re2 O6 1.721(3) . . yes
Re2 O7 1.712(4) . . yes
Re2 O8 2.169(3) . . yes
Re2 C2 2.126(5) . . yes
Br1 C6 1.897(5) . . yes
Br2 C19 1.907(4) . . yes
O4 C3 1.314(6) . . yes
O8 C22 1.315(5) . . yes
N1 C9 1.292(6) . . yes
N1 C10 1.472(6) . . yes
N2 C15 1.465(5) . . yes
N2 C16 1.299(5) . . yes
N1 H1 0.8800 . . no
N2 H2 0.8800 . . no
C3 C8 1.425(6) . . no
C3 C4 1.410(7) . . no
C4 C5 1.372(7) . . no
C5 C6 1.403(6) . . no
C6 C7 1.357(7) . . no
C7 C8 1.417(7) . . no
C8 C9 1.435(7) . . no
C10 C15 1.532(6) . . no
C10 C11 1.539(6) . . no
C11 C12 1.521(7) . . no
C12 C13 1.535(8) . . no
C13 C14 1.536(7) . . no
C14 C15 1.530(7) . . no
C16 C17 1.428(6) . . no
C17 C22 1.425(6) . . no
C17 C18 1.423(6) . . no
C18 C19 1.372(6) . . no
C19 C20 1.390(7) . . no
C20 C21 1.379(6) . . no
C21 C22 1.410(6) . . no
C1 H11 0.9800 . . no
C1 H12 0.9800 . . no
C1 H13 0.9800 . . no
C2 H21 0.9800 . . no
C2 H22 0.9800 . . no
C2 H23 0.9800 . . no
C4 H41 0.9500 . . no
C5 H51 0.9500 . . no
C7 H17 0.9500 . . no
C9 H91 0.9500 . . no
C10 H101 1.0000 . . no
C11 H111 0.9900 . . no
C11 H112 0.9900 . . no
C12 H121 0.9900 . . no
C12 H122 0.9900 . . no
C13 H131 0.9900 . . no
C13 H132 0.9900 . . no
C14 H141 0.9900 . . no
C14 H142 0.9900 . . no
C15 H151 1.0000 . . no
C16 H116 0.9500 . . no
C18 H181 0.9500 . . no
C20 H201 0.9500 . . no
C21 H211 0.9500 . . no
